data_4100914
loop_
_publ_author_name
' Kimihisa Yamamoto '

_publ_section_title
;
Supplementary Information of X-ray Crystal Analysis of HAM4
;
_journal_name_full 'Journal of the American Chemical Society'
_journal_year 2005
_chemical_formula_sum 'C14 H17 Cl2 N O2'
_chemical_formula_weight 302.19
_space_group_IT_number 14
_symmetry_cell_setting monoclinic
_symmetry_space_group_name_Hall '-P 2yn'
_symmetry_space_group_name_H-M 'P 1 21/n 1'
_cell_angle_alpha 90.00
_cell_angle_beta 97.882(6)
_cell_angle_gamma 90.00
_cell_formula_units_Z 4
_cell_length_a 12.044(3)
_cell_length_b 6.1019(13)
_cell_length_c 22.074(5)
_cell_measurement_temperature 193(2)
_cell_volume 1607.0(6)
_diffrn_ambient_temperature 193(2)
_exptl_crystal_density_diffrn 1.249
_cod_depositor_comments
;
The following automatic conversions were performed:
'_symmetry_cell_setting' value 'Monoclinic' changed to 'monoclinic'
according to '/home/saulius/struct/CIF-dictionaries/cif_core.dic'
dictionary named 'cif_core.dic' version 2.4.1 from 2010-06-29.

Automatic conversion script
Id: cif_fix_enum 1527 2010-12-29 10:47:43Z saulius 
;
_cod_original_sg_symbol_H-M 'P 21/n'
_cod_database_code 4100914

loop_
_symmetry_equiv_pos_as_xyz
'x, y, z'
'-x+1/2, y+1/2, -z+1/2'
'-x, -y, -z'
'x-1/2, -y-1/2, z-1/2'

loop_
_atom_site_label
_atom_site_type_symbol
_atom_site_fract_x
_atom_site_fract_y
_atom_site_fract_z
_atom_site_U_iso_or_equiv
_atom_site_adp_type
_atom_site_occupancy
_atom_site_symmetry_multiplicity
_atom_site_calc_flag
_atom_site_refinement_flags
_atom_site_disorder_assembly
_atom_site_disorder_group
Cl1 Cl 0.65491(11) -0.1402(2) 0.93443(6) 0.0318(3) Uani 1 1 d . . .
Cl2 Cl 0.42326(11) -0.1280(2) 0.76498(7) 0.0428(4) Uani 1 1 d . . .
O4 O 0.5996(3) 0.2579(5) 1.01127(16) 0.0299(9) Uani 1 1 d . . .
C2 C 0.5366(4) 0.1476(8) 0.8500(2) 0.0248(11) Uani 1 1 d . . .
H2 H 0.575(4) 0.153(7) 0.813(2) 0.030 Uiso 1 1 calc . . .
O3 O 0.8113(3) 0.1711(6) 0.71084(16) 0.0372(10) Uani 1 1 d . . .
O1 O 0.7762(3) 0.2023(5) 0.80430(15) 0.0258(8) Uani 1 1 d . . .
O2 O 0.9105(3) -0.0273(6) 0.78073(17) 0.0369(10) Uani 1 1 d . . .
C4 C 0.5669(4) 0.2631(8) 0.9555(2) 0.0264(12) Uani 1 1 d . . .
N1 N 0.8398(4) 0.1032(7) 0.7624(2) 0.0298(10) Uani 1 1 d . . .
C3 C 0.6225(4) 0.1333(8) 0.9082(2) 0.0238(11) Uani 1 1 d . . .
C5 C 0.4907(3) 0.3919(6) 0.92501(18) 0.0087(9) Uani 1 1 d . . .
H5A H 0.5116 0.5460 0.9350 0.010 Uiso 1 1 calc R . .
H5B H 0.4180 0.3640 0.9397 0.010 Uiso 1 1 calc R . .
C9 C 0.7338(4) 0.2570(8) 0.9052(2) 0.0263(12) Uani 1 1 d . . .
H9A H 0.7142 0.4049 0.8886 0.032 Uiso 1 1 calc R . .
H9B H 0.7706 0.2771 0.9477 0.032 Uiso 1 1 calc R . .
C6 C 0.4753(4) 0.3678(8) 0.8590(2) 0.0289(12) Uani 1 1 d . . .
H6 H 0.509(4) 0.493(7) 0.839(2) 0.035 Uiso 1 1 calc . . .
C11 C 0.9302(4) 0.2799(11) 0.8875(3) 0.0376(15) Uani 1 1 d . . .
H11 H 0.962(4) 0.210(8) 0.853(2) 0.045 Uiso 1 1 calc . . .
C1 C 0.4406(4) -0.0247(8) 0.8425(2) 0.0290(13) Uani 1 1 d . . .
H1 H 0.457(4) -0.147(7) 0.873(2) 0.035 Uiso 1 1 calc . . .
C7 C 0.3547(4) 0.3294(8) 0.8331(3) 0.0355(14) Uani 1 1 d . . .
H7A H 0.3435 0.3429 0.7880 0.043 Uiso 1 1 calc R . .
H7B H 0.3045 0.4339 0.8503 0.043 Uiso 1 1 calc R . .
C10 C 0.8207(4) 0.1629(9) 0.8689(2) 0.0268(12) Uani 1 1 d . . .
H10 H 0.830(4) 0.002(7) 0.877(2) 0.032 Uiso 1 1 calc . . .
C8 C 0.3340(4) 0.0956(9) 0.8528(3) 0.0407(15) Uani 1 1 d . . .
H8A H 0.2676 0.0318 0.8276 0.049 Uiso 1 1 calc R . .
H8B H 0.3228 0.0901 0.8964 0.049 Uiso 1 1 calc R . .
C12 C 0.9502(5) 0.4869(10) 0.8641(3) 0.0466(16) Uani 1 1 d . . .
H12 H 0.8963 0.5542 0.8344 0.056 Uiso 1 1 calc R . .
C13 C 1.0137(5) 0.1821(12) 0.9285(3) 0.0585(19) Uani 1 1 d . . .
H13 H 1.0037 0.0374 0.9428 0.070 Uiso 1 1 calc R . .
C14 C 1.0501(5) 0.5924(12) 0.8851(3) 0.062(2) Uani 1 1 d . . .
H14 H 1.0633 0.7342 0.8698 0.075 Uiso 1 1 calc R . .
C15 C 1.1298(6) 0.4994(17) 0.9269(4) 0.083(3) Uani 1 1 d . . .
H15 H 1.1972 0.5759 0.9407 0.099 Uiso 1 1 calc R . .
C16 C 1.1121(6) 0.2968(17) 0.9487(3) 0.084(3) Uani 1 1 d . . .
H16 H 1.1673 0.2319 0.9781 0.101 Uiso 1 1 calc R . .

loop_
_atom_site_aniso_label
_atom_site_aniso_U_11
_atom_site_aniso_U_22
_atom_site_aniso_U_33
_atom_site_aniso_U_23
_atom_site_aniso_U_13
_atom_site_aniso_U_12
Cl1 0.0349(8) 0.0300(7) 0.0302(8) 0.0040(7) 0.0033(6) 0.0063(6)
Cl2 0.0396(8) 0.0521(9) 0.0340(9) -0.0132(8) -0.0048(6) 0.0021(8)
O4 0.029(2) 0.041(2) 0.021(2) -0.0005(18) 0.0047(16) 0.0034(17)
C2 0.026(3) 0.032(3) 0.019(3) 0.001(3) 0.012(2) 0.001(3)
O3 0.045(2) 0.050(2) 0.018(2) -0.0030(19) 0.0061(17) -0.0005(19)
O1 0.0254(19) 0.033(2) 0.0196(19) -0.0022(16) 0.0059(15) 0.0059(16)
O2 0.036(2) 0.040(2) 0.036(2) -0.001(2) 0.0092(19) 0.0097(19)
C4 0.024(3) 0.034(3) 0.023(3) -0.007(3) 0.008(2) -0.011(2)
N1 0.027(2) 0.037(3) 0.026(3) -0.008(2) 0.007(2) -0.004(2)
C3 0.024(3) 0.026(3) 0.022(3) 0.005(2) 0.006(2) 0.009(2)
C5 0.008(2) 0.011(2) 0.008(2) -0.0003(18) 0.0021(16) -0.0011(17)
C9 0.026(3) 0.034(3) 0.019(3) -0.001(2) 0.002(2) 0.001(2)
C6 0.032(3) 0.026(3) 0.029(3) -0.003(3) 0.008(2) 0.002(3)
C11 0.026(3) 0.070(4) 0.019(3) -0.017(3) 0.011(2) 0.010(3)
C1 0.039(3) 0.029(3) 0.018(3) 0.000(2) -0.002(2) -0.002(3)
C7 0.032(3) 0.041(3) 0.034(3) -0.007(3) 0.003(3) 0.014(3)
C10 0.026(3) 0.036(3) 0.020(3) 0.002(3) 0.007(2) 0.001(3)
C8 0.026(3) 0.059(4) 0.038(4) -0.012(3) 0.006(3) -0.003(3)
C12 0.033(4) 0.058(4) 0.050(4) -0.010(4) 0.008(3) -0.011(3)
C13 0.031(3) 0.107(6) 0.034(4) 0.009(4) -0.008(3) 0.008(4)
C14 0.037(4) 0.087(5) 0.063(5) -0.035(4) 0.011(4) -0.025(4)
C15 0.035(4) 0.171(9) 0.043(5) -0.032(6) 0.009(4) -0.021(6)
C16 0.031(4) 0.180(10) 0.038(5) -0.007(6) -0.006(3) 0.020(5)

loop_
_geom_bond_atom_site_label_1
_geom_bond_atom_site_label_2
_geom_bond_distance
_geom_bond_site_symmetry_2
_geom_bond_publ_flag
Cl1 C3 1.792(5) . ?
Cl2 C1 1.808(5) . ?
O4 C4 1.240(6) . ?
C2 C3 1.538(7) . ?
C2 C1 1.555(7) . ?
C2 C6 1.558(7) . ?
O3 N1 1.216(5) . ?
O1 N1 1.414(5) . ?
O1 C10 1.473(6) . ?
O2 N1 1.195(5) . ?
C4 C5 1.321(6) . ?
C4 C3 1.536(7) . ?
C3 C9 1.548(6) . ?
C5 C6 1.450(6) . ?
C9 C10 1.515(6) . ?
C6 C7 1.505(7) . ?
C11 C13 1.392(8) . ?
C11 C12 1.398(8) . ?
C11 C10 1.506(7) . ?
C1 C8 1.523(7) . ?
C7 C8 1.522(7) . ?
C12 C14 1.387(7) . ?
C13 C16 1.396(9) . ?
C14 C15 1.361(10) . ?
C15 C16 1.354(11) . ?
